data_4025227
loop_
_publ_author_name
'Christopher J. Adams'
'Rosenildo C. da Costa'
'Ruth Edge'
'Dennis H. Evans'
'Matthew F. Hood'

_publ_section_title
;
 On the Causes of Potential Inversion in 1,2,4,5-Tetrakis(amino)benzenes
;
_journal_name_full 'Journal of Organic Chemistry'
_journal_page_first 1168
_journal_page_last 1178
_journal_paper_doi 10.1021/jo902411b
_journal_volume 75
_journal_year 2010
_chemical_formula_sum 'C14 H24 F2 N4'
_chemical_formula_weight 286.37
_chemical_name_systematic
; 
 ? 
;
_space_group_IT_number 14
_symmetry_cell_setting monoclinic
_symmetry_space_group_name_Hall '-P 2yn'
_symmetry_space_group_name_H-M 'P 1 21/n 1'
_atom_sites_solution_hydrogens geom
_atom_sites_solution_primary direct
_atom_sites_solution_secondary difmap
_audit_creation_method SHELXL-97
_cell_angle_alpha 90.00
_cell_angle_beta 100.449(2)
_cell_angle_gamma 90.00
_cell_formula_units_Z 2
_cell_length_a 5.6689(3)
_cell_length_b 16.6930(8)
_cell_length_c 8.1306(4)
_cell_measurement_reflns_used 2657
_cell_measurement_temperature 100(2)
_cell_measurement_theta_max 27.31
_cell_measurement_theta_min 2.82
_cell_volume 756.65(7)
_computing_cell_refinement 'Bruker SAINT'
_computing_data_collection 'Bruker APEX2'
_computing_data_reduction 'Bruker SAINT'
_computing_molecular_graphics 'Bruker SHELXTL'
_computing_publication_material 'Bruker SHELXTL'
_computing_structure_refinement 'SHELXL-97 (Sheldrick, 1997)'
_computing_structure_solution 'SHELXS-97 (Sheldrick, 1990)'
_diffrn_ambient_temperature 100(2)
_diffrn_measured_fraction_theta_full 0.993
_diffrn_measured_fraction_theta_max 0.993
_diffrn_measurement_device_type 'Bruker APEX-II CCD'
_diffrn_measurement_method '\f and \w scans'
_diffrn_radiation_monochromator graphite
_diffrn_radiation_source 'fine-focus sealed tube'
_diffrn_radiation_type MoK\a
_diffrn_radiation_wavelength 0.71073
_diffrn_reflns_av_R_equivalents 0.0217
_diffrn_reflns_av_sigmaI/netI 0.0245
_diffrn_reflns_limit_h_max 7
_diffrn_reflns_limit_h_min -7
_diffrn_reflns_limit_k_max 21
_diffrn_reflns_limit_k_min -17
_diffrn_reflns_limit_l_max 10
_diffrn_reflns_limit_l_min -10
_diffrn_reflns_number 6158
_diffrn_reflns_theta_full 27.56
_diffrn_reflns_theta_max 27.56
_diffrn_reflns_theta_min 2.44
_diffrn_standards_decay_% 0
_diffrn_standards_number 0
_exptl_absorpt_coefficient_mu 0.094
_exptl_absorpt_correction_T_max 0.9915
_exptl_absorpt_correction_T_min 0.9455
_exptl_absorpt_correction_type multi-scan
_exptl_absorpt_process_details SADABS
_exptl_crystal_colour colourless
_exptl_crystal_density_diffrn 1.257
_exptl_crystal_density_meas ?
_exptl_crystal_density_method 'not measured'
_exptl_crystal_description Needle
_exptl_crystal_F_000 308
_exptl_crystal_size_max 0.60
_exptl_crystal_size_mid 0.09
_exptl_crystal_size_min 0.09
_refine_diff_density_max 0.292
_refine_diff_density_min -0.247
_refine_diff_density_rms 0.043
_refine_ls_extinction_method none
_refine_ls_goodness_of_fit_ref 1.055
_refine_ls_hydrogen_treatment constr
_refine_ls_matrix_type full
_refine_ls_number_parameters 95
_refine_ls_number_reflns 1739
_refine_ls_number_restraints 0
_refine_ls_restrained_S_all 1.055
_refine_ls_R_factor_all 0.0469
_refine_ls_R_factor_gt 0.0367
_refine_ls_shift/su_max 0.001
_refine_ls_shift/su_mean 0.000
_refine_ls_structure_factor_coef Fsqd
_refine_ls_weighting_details 'calc w=1/[\s^2^(Fo^2^)+(0.0494P)^2^+0.2324P] where P=(Fo^2^+2Fc^2^)/3'
_refine_ls_weighting_scheme calc
_refine_ls_wR_factor_gt 0.0945
_refine_ls_wR_factor_ref 0.1007
_reflns_number_gt 1438
_reflns_number_total 1739
_reflns_threshold_expression >2sigma(I)
_cod_data_source_file jo902411b_si_001.cif
_cod_data_source_block 1
_cod_depositor_comments
;
The following automatic conversions were performed:

'_symmetry_cell_setting' value 'Monoclinic' changed to 'monoclinic'
according to the built-in table from CIF Core dictionary named
'cif_core.dic' version 2.4.1 from 2010-06-29.

Automatic conversion script
Id: cif_fix_values 1646 2011-03-28 12:23:43Z adriana 

The following automatic conversions were performed:

'_exptl_crystal_density_meas' value 'not measured' was changed to '?'
- the value is perceived as not measured.

Automatic conversion script
Id: cif_fix_values 3008 2015-01-20 13:52:24Z robertas 
;
_cod_database_code 4025227

loop_
_symmetry_equiv_pos_as_xyz
'x, y, z'
'-x+1/2, y+1/2, -z+1/2'
'-x, -y, -z'
'x-1/2, -y-1/2, z-1/2'

loop_
_atom_site_label
_atom_site_type_symbol
_atom_site_fract_x
_atom_site_fract_y
_atom_site_fract_z
_atom_site_U_iso_or_equiv
_atom_site_adp_type
_atom_site_occupancy
_atom_site_symmetry_multiplicity
_atom_site_calc_flag
_atom_site_refinement_flags
_atom_site_disorder_assembly
_atom_site_disorder_group
F1 F 0.12893(13) 0.90672(4) 0.27397(8) 0.0190(2) Uani 1 1 d . . .
N1 N -0.21573(19) 0.84716(6) 0.01515(13) 0.0173(2) Uani 1 1 d . . .
C1 C -0.1143(2) 0.92514(7) 0.01004(14) 0.0143(3) Uani 1 1 d . . .
C2 C 0.0620(2) 0.95438(7) 0.13726(14) 0.0147(3) Uani 1 1 d . . .
C4 C -0.0555(3) 0.78284(8) -0.01411(19) 0.0288(3) Uani 1 1 d . . .
H4A H 0.0185 0.7962 -0.1106 0.043 Uiso 1 1 calc R . .
H4B H -0.1469 0.7330 -0.0365 0.043 Uiso 1 1 calc R . .
H4C H 0.0698 0.7760 0.0850 0.043 Uiso 1 1 calc R . .
C5 C -0.3372(3) 0.83111(9) 0.15507(17) 0.0265(3) Uani 1 1 d . . .
H5A H -0.4331 0.8779 0.1744 0.040 Uiso 1 1 calc R . .
H5B H -0.2177 0.8202 0.2557 0.040 Uiso 1 1 calc R . .
H5C H -0.4423 0.7845 0.1292 0.040 Uiso 1 1 calc R . .
N2 N 0.36560(18) 1.04566(6) 0.27147(12) 0.0159(2) Uani 1 1 d . . .
C7 C 0.2799(2) 1.07516(8) 0.41918(15) 0.0200(3) Uani 1 1 d . . .
H7A H 0.1488 1.0410 0.4416 0.030 Uiso 1 1 calc R . .
H7B H 0.2217 1.1302 0.3994 0.030 Uiso 1 1 calc R . .
H7C H 0.4116 1.0741 0.5157 0.030 Uiso 1 1 calc R . .
C3 C 0.1829(2) 1.02696(7) 0.13367(14) 0.0144(3) Uani 1 1 d . . .
C6 C 0.5809(2) 1.08680(8) 0.24153(16) 0.0204(3) Uani 1 1 d . . .
H6A H 0.6252 1.0666 0.1381 0.031 Uiso 1 1 calc R . .
H6B H 0.7126 1.0770 0.3354 0.031 Uiso 1 1 calc R . .
H6C H 0.5495 1.1445 0.2309 0.031 Uiso 1 1 calc R . .

loop_
_atom_site_aniso_label
_atom_site_aniso_U_11
_atom_site_aniso_U_22
_atom_site_aniso_U_33
_atom_site_aniso_U_23
_atom_site_aniso_U_13
_atom_site_aniso_U_12
F1 0.0213(4) 0.0188(4) 0.0152(4) 0.0049(3) -0.0015(3) -0.0011(3)
N1 0.0187(5) 0.0143(5) 0.0190(5) 0.0009(4) 0.0036(4) -0.0022(4)
C1 0.0140(6) 0.0137(6) 0.0160(5) -0.0009(4) 0.0046(4) 0.0002(4)
C2 0.0154(6) 0.0158(6) 0.0128(5) 0.0029(4) 0.0025(4) 0.0033(4)
C4 0.0357(8) 0.0154(6) 0.0380(8) -0.0029(6) 0.0140(6) -0.0004(6)
C5 0.0277(7) 0.0248(7) 0.0295(7) 0.0019(6) 0.0120(6) -0.0074(6)
N2 0.0134(5) 0.0195(5) 0.0139(5) -0.0019(4) 0.0003(4) -0.0018(4)
C7 0.0192(6) 0.0248(7) 0.0155(6) -0.0031(5) 0.0018(5) -0.0016(5)
C3 0.0129(6) 0.0166(6) 0.0138(5) -0.0022(4) 0.0024(4) 0.0014(4)
C6 0.0134(6) 0.0255(7) 0.0218(6) -0.0012(5) 0.0017(5) -0.0020(5)

loop_
_atom_type_symbol
_atom_type_description
_atom_type_scat_dispersion_real
_atom_type_scat_dispersion_imag
_atom_type_scat_source
C C 0.0033 0.0016 'International Tables Vol C Tables 4.2.6.8 and 6.1.1.4'
H H 0.0000 0.0000 'International Tables Vol C Tables 4.2.6.8 and 6.1.1.4'
N N 0.0061 0.0033 'International Tables Vol C Tables 4.2.6.8 and 6.1.1.4'
F F 0.0171 0.0103 'International Tables Vol C Tables 4.2.6.8 and 6.1.1.4'

loop_
_geom_angle_atom_site_label_1
_geom_angle_atom_site_label_2
_geom_angle_atom_site_label_3
_geom_angle
_geom_angle_site_symmetry_1
_geom_angle_site_symmetry_3
_geom_angle_publ_flag
C1 N1 C4 113.71(10) . . ?
C1 N1 C5 116.13(10) . . ?
C4 N1 C5 112.93(11) . . ?
C2 C1 C3 118.05(11) . 3_575 ?
C2 C1 N1 122.54(10) . . ?
C3 C1 N1 119.28(10) 3_575 . ?
F1 C2 C1 117.26(10) . . ?
F1 C2 C3 117.30(10) . . ?
C1 C2 C3 125.39(11) . . ?
N1 C4 H4A 109.5 . . ?
N1 C4 H4B 109.5 . . ?
H4A C4 H4B 109.5 . . ?
N1 C4 H4C 109.5 . . ?
H4A C4 H4C 109.5 . . ?
H4B C4 H4C 109.5 . . ?
N1 C5 H5A 109.5 . . ?
N1 C5 H5B 109.5 . . ?
H5A C5 H5B 109.5 . . ?
N1 C5 H5C 109.5 . . ?
H5A C5 H5C 109.5 . . ?
H5B C5 H5C 109.5 . . ?
C3 N2 C6 119.06(10) . . ?
C3 N2 C7 114.86(10) . . ?
C6 N2 C7 113.06(10) . . ?
N2 C7 H7A 109.5 . . ?
N2 C7 H7B 109.5 . . ?
H7A C7 H7B 109.5 . . ?
N2 C7 H7C 109.5 . . ?
H7A C7 H7C 109.5 . . ?
H7B C7 H7C 109.5 . . ?
C2 C3 C1 116.54(10) . 3_575 ?
C2 C3 N2 117.81(10) . . ?
C1 C3 N2 125.64(11) 3_575 . ?
N2 C6 H6A 109.5 . . ?
N2 C6 H6B 109.5 . . ?
H6A C6 H6B 109.5 . . ?
N2 C6 H6C 109.5 . . ?
H6A C6 H6C 109.5 . . ?
H6B C6 H6C 109.5 . . ?

loop_
_geom_bond_atom_site_label_1
_geom_bond_atom_site_label_2
_geom_bond_distance
_geom_bond_site_symmetry_2
_geom_bond_publ_flag
F1 C2 1.3636(13) . ?
N1 C1 1.4267(15) . ?
N1 C4 1.4535(17) . ?
N1 C5 1.4573(16) . ?
C1 C2 1.3899(17) . ?
C1 C3 1.4110(16) 3_575 ?
C2 C3 1.3950(17) . ?
C4 H4A 0.9800 . ?
C4 H4B 0.9800 . ?
C4 H4C 0.9800 . ?
C5 H5A 0.9800 . ?
C5 H5B 0.9800 . ?
C5 H5C 0.9800 . ?
N2 C3 1.4158(15) . ?
N2 C6 1.4588(16) . ?
N2 C7 1.4604(15) . ?
C7 H7A 0.9800 . ?
C7 H7B 0.9800 . ?
C7 H7C 0.9800 . ?
C3 C1 1.4110(16) 3_575 ?
C6 H6A 0.9800 . ?
C6 H6B 0.9800 . ?
C6 H6C 0.9800 . ?

loop_
_geom_torsion_atom_site_label_1
_geom_torsion_atom_site_label_2
_geom_torsion_atom_site_label_3
_geom_torsion_atom_site_label_4
_geom_torsion
_geom_torsion_site_symmetry_1
_geom_torsion_site_symmetry_2
_geom_torsion_site_symmetry_3
_geom_torsion_site_symmetry_4
_geom_torsion_publ_flag
C4 N1 C1 C2 -73.35(15) . . . . ?
C5 N1 C1 C2 60.23(16) . . . . ?
C4 N1 C1 C3 102.52(13) . . . 3_575 ?
C5 N1 C1 C3 -123.90(12) . . . 3_575 ?
C3 C1 C2 F1 -178.94(10) 3_575 . . . ?
N1 C1 C2 F1 -3.02(17) . . . . ?
C3 C1 C2 C3 -1.7(2) 3_575 . . . ?
N1 C1 C2 C3 174.20(11) . . . . ?
F1 C2 C3 C1 178.91(10) . . . 3_575 ?
C1 C2 C3 C1 1.7(2) . . . 3_575 ?
F1 C2 C3 N2 0.09(16) . . . . ?
C1 C2 C3 N2 -177.13(11) . . . . ?
C6 N2 C3 C2 142.68(11) . . . . ?
C7 N2 C3 C2 -78.61(14) . . . . ?
C6 N2 C3 C1 -36.01(17) . . . 3_575 ?
C7 N2 C3 C1 102.69(14) . . . 3_575 ?
